data_1512308
loop_
_publ_author_name
'Leung, Man-kit'
'Hsieh, Yu-Hsuan'
'Kuo, Ting-Yi'
'Chou, Pi-Tai'
'Lee, Jiun-Haw'
'Chiu, Tien-Lung'
'Chen, Hsin-Jen'

_publ_section_title
;
 Novel Ambipolar Orthogonal Donor--Acceptor Host for Blue Organic Light
 Emitting Diodes
;
_journal_issue 18
_journal_name_full 'Organic Letters'
_journal_page_first 4694
_journal_paper_doi 10.1021/ol402001v
_journal_volume 15
_journal_year 2013
_chemical_formula_sum 'C44 H31 N5 O'
_chemical_formula_weight 645.74
_chemical_name_systematic
; 
 ? 
;
_space_group_IT_number 2
_symmetry_cell_setting triclinic
_symmetry_space_group_name_Hall '-P 1'
_symmetry_space_group_name_H-M 'P -1'
_atom_sites_solution_hydrogens geom
_atom_sites_solution_primary direct
_atom_sites_solution_secondary difmap
_audit_creation_method SHELXL-97
_cell_angle_alpha 105.134(7)
_cell_angle_beta 96.161(6)
_cell_angle_gamma 100.791(7)
_cell_formula_units_Z 2
_cell_length_a 9.2561(7)
_cell_length_b 12.3803(10)
_cell_length_c 16.0866(12)
_cell_measurement_reflns_used 2140
_cell_measurement_temperature 295(2)
_cell_measurement_theta_max 73.1820
_cell_measurement_theta_min 3.7740
_cell_volume 1724.1(2)
_computing_cell_refinement
; 
CrysAlisPro, Agilent Technologies, 
Version 1.171.36.24 (release 03-12-2012 CrysAlis171 .NET) 
(compiled Dec  3 2012,18:21:49) 
Empirical absorption correction using spherical harmonics, 
 implemented in SCALE3 ABSPACK scaling algorithm. 
;
_computing_data_collection
; 
CrysAlisPro, Agilent Technologies, 
Version 1.171.36.24 (release 03-12-2012 CrysAlis171 .NET) 
(compiled Dec  3 2012,18:21:49) 
Empirical absorption correction using spherical harmonics, 
 implemented in SCALE3 ABSPACK scaling algorithm. 
;
_computing_data_reduction
; 
CrysAlisPro, Agilent Technologies, 
Version 1.171.36.24 (release 03-12-2012 CrysAlis171 .NET) 
(compiled Dec  3 2012,18:21:49) 
Empirical absorption correction using spherical harmonics, 
 implemented in SCALE3 ABSPACK scaling algorithm. 
;
_computing_molecular_graphics SHELXTL
_computing_publication_material SHELXTL
_computing_structure_refinement 'SHELXL-97 (Sheldrick, 1997)'
_computing_structure_solution 'SHELXS-97 (Sheldrick, 1990)'
_diffrn_ambient_temperature 295(2)
_diffrn_measured_fraction_theta_full 0.983
_diffrn_measured_fraction_theta_max 0.983
_diffrn_measurement_device_type 'Oxford Diffraction Gemini A'
_diffrn_measurement_method CCD
_diffrn_radiation_monochromator graphite
_diffrn_radiation_source 'fine-focus sealed tube'
_diffrn_radiation_type CuK\a
_diffrn_radiation_wavelength 1.54178
_diffrn_reflns_av_R_equivalents 0.0405
_diffrn_reflns_av_sigmaI/netI 0.0602
_diffrn_reflns_limit_h_max 7
_diffrn_reflns_limit_h_min -11
_diffrn_reflns_limit_k_max 14
_diffrn_reflns_limit_k_min -14
_diffrn_reflns_limit_l_max 19
_diffrn_reflns_limit_l_min -19
_diffrn_reflns_number 9419
_diffrn_reflns_theta_full 68.00
_diffrn_reflns_theta_max 68.00
_diffrn_reflns_theta_min 3.80
_exptl_absorpt_coefficient_mu 0.597
_exptl_absorpt_correction_T_max 1.00000
_exptl_absorpt_correction_T_min 0.94885
_exptl_absorpt_correction_type multi-scan
_exptl_absorpt_process_details
; 
CrysAlisPro, Agilent Technologies, 
Version 1.171.36.24 (release 03-12-2012 CrysAlis171 .NET) 
(compiled Dec  3 2012,18:21:49) 
Empirical absorption correction using spherical harmonics, 
 implemented in SCALE3 ABSPACK scaling algorithm. 
;
_exptl_crystal_density_diffrn 1.244
_exptl_crystal_density_method 'not measured'
_exptl_crystal_F_000 676
_exptl_crystal_size_max 0.25
_exptl_crystal_size_mid 0.20
_exptl_crystal_size_min 0.15
_refine_diff_density_max 1.155
_refine_diff_density_min -0.192
_refine_diff_density_rms 0.084
_refine_ls_extinction_coef 0.0028(9)
_refine_ls_extinction_expression Fc^*^=kFc[1+0.001xFc^2^\l^3^/sin(2\q)]^-1/4^
_refine_ls_extinction_method SHELXL
_refine_ls_goodness_of_fit_ref 1.018
_refine_ls_hydrogen_treatment mixed
_refine_ls_matrix_type full
_refine_ls_number_parameters 452
_refine_ls_number_reflns 6173
_refine_ls_number_restraints 0
_refine_ls_restrained_S_all 1.018
_refine_ls_R_factor_all 0.1231
_refine_ls_R_factor_gt 0.0814
_refine_ls_shift/su_max 0.025
_refine_ls_shift/su_mean 0.001
_refine_ls_structure_factor_coef Fsqd
_refine_ls_weighting_details 'calc w=1/[\s^2^(Fo^2^)+(0.1778P)^2^+0.0000P] where P=(Fo^2^+2Fc^2^)/3'
_refine_ls_weighting_scheme calc
_refine_ls_wR_factor_gt 0.2423
_refine_ls_wR_factor_ref 0.2848
_reflns_number_gt 3709
_reflns_number_total 6173
_reflns_threshold_expression >2sigma(I)
_cod_data_source_file ol402001v_si_003.cif
_cod_data_source_block ic16043
_cod_depositor_comments
;
The following automatic conversions were performed:

'_symmetry_cell_setting' value 'Triclinic' changed to 'triclinic'
according to /home/saulius/struct/CIF-dictionaries/cif_core.dic
dictionary named 'cif_core.dic' version 2.4.2 from 2011-04-26.

Automatic conversion script
Id: cif_fix_values 1891 2012-01-12 08:04:46Z andrius 
;
_cod_original_sg_symbol_H-M P-1
_cod_database_code 1512308

loop_
_symmetry_equiv_pos_as_xyz
'x, y, z'
'-x, -y, -z'

loop_
_atom_site_label
_atom_site_type_symbol
_atom_site_fract_x
_atom_site_fract_y
_atom_site_fract_z
_atom_site_U_iso_or_equiv
_atom_site_adp_type
_atom_site_occupancy
_atom_site_symmetry_multiplicity
_atom_site_calc_flag
_atom_site_refinement_flags
_atom_site_disorder_assembly
_atom_site_disorder_group
N1 N 0.9931(3) 0.6260(3) 0.2581(2) 0.0495(8) Uani 1 1 d . . .
N2 N 0.9415(4) 0.5089(3) 0.2266(2) 0.0517(8) Uani 1 1 d . . .
N3 N 0.7545(3) 0.5845(2) 0.26807(18) 0.0424(7) Uani 1 1 d . . .
N4 N 0.8099(3) 0.7923(3) 0.45172(19) 0.0461(7) Uani 1 1 d . . .
N5 N 0.9956(4) 0.8138(3) 0.1804(2) 0.0537(8) Uani 1 1 d . . .
C1 C 0.8801(4) 0.6700(3) 0.2825(2) 0.0412(8) Uani 1 1 d . . .
C2 C 0.7994(4) 0.4849(3) 0.2314(2) 0.0456(8) Uani 1 1 d . . .
C3 C 0.7012(5) 0.3690(3) 0.1956(2) 0.0551(10) Uani 1 1 d . . .
C4 C 0.5536(6) 0.3514(4) 0.1627(3) 0.0740(13) Uani 1 1 d . . .
H4A H 0.5104 0.4140 0.1659 0.089 Uiso 1 1 calc R . .
C5 C 0.4675(7) 0.2413(5) 0.1248(4) 0.0951(18) Uani 1 1 d . . .
H5A H 0.3675 0.2306 0.1020 0.114 Uiso 1 1 calc R . .
C6 C 0.5286(9) 0.1487(5) 0.1207(4) 0.0972(19) Uani 1 1 d . . .
H6A H 0.4700 0.0748 0.0968 0.117 Uiso 1 1 calc R . .
C7 C 0.6750(8) 0.1649(4) 0.1516(4) 0.0933(18) Uani 1 1 d . . .
H7A H 0.7170 0.1015 0.1479 0.112 Uiso 1 1 calc R . .
C8 C 0.7642(6) 0.2752(4) 0.1889(3) 0.0742(14) Uani 1 1 d . . .
H8A H 0.8652 0.2853 0.2091 0.089 Uiso 1 1 calc R . .
C9 C 0.6132(4) 0.5923(3) 0.2958(2) 0.0436(8) Uani 1 1 d . . .
C10 C 0.5710(4) 0.5415(3) 0.3590(2) 0.0503(9) Uani 1 1 d . . .
H10A H 0.6368 0.5083 0.3864 0.060 Uiso 1 1 calc R . .
C11 C 0.4318(5) 0.5403(4) 0.3812(3) 0.0584(10) Uani 1 1 d . . .
H11A H 0.4028 0.5050 0.4231 0.070 Uiso 1 1 calc R . .
C12 C 0.3349(5) 0.5909(4) 0.3420(3) 0.0614(11) Uani 1 1 d . . .
H12A H 0.2406 0.5896 0.3572 0.074 Uiso 1 1 calc R . .
C13 C 0.3777(5) 0.6439(4) 0.2799(3) 0.0573(10) Uani 1 1 d . . .
H13A H 0.3125 0.6786 0.2537 0.069 Uiso 1 1 calc R . .
C14 C 0.5175(4) 0.6450(3) 0.2569(3) 0.0522(9) Uani 1 1 d . . .
H14A H 0.5471 0.6811 0.2156 0.063 Uiso 1 1 calc R . .
C15 C 0.8873(4) 0.7949(3) 0.3107(2) 0.0434(8) Uani 1 1 d . . .
C16 C 0.8462(4) 0.8511(3) 0.3898(2) 0.0421(8) Uani 1 1 d . . .
C17 C 0.8466(4) 0.9666(3) 0.4093(2) 0.0506(9) Uani 1 1 d . . .
H17A H 0.8192 1.0028 0.4616 0.061 Uiso 1 1 calc R . .
C18 C 0.8869(5) 1.0290(3) 0.3528(3) 0.0576(10) Uani 1 1 d . . .
H18A H 0.8826 1.1060 0.3656 0.069 Uiso 1 1 calc R . .
C19 C 0.9338(5) 0.9762(4) 0.2767(3) 0.0590(10) Uani 1 1 d . . .
H19A H 0.9641 1.0185 0.2392 0.071 Uiso 1 1 calc R . .
C20 C 0.9362(4) 0.8613(3) 0.2562(2) 0.0494(9) Uani 1 1 d . . .
C21 C 0.6929(4) 0.8051(3) 0.4993(2) 0.0484(9) Uani 1 1 d . . .
C22 C 0.5713(5) 0.8533(4) 0.4849(3) 0.0599(11) Uani 1 1 d . . .
H22A H 0.5596 0.8856 0.4392 0.072 Uiso 1 1 calc R . .
C23 C 0.4691(5) 0.8511(4) 0.5412(4) 0.0717(13) Uani 1 1 d . . .
H23A H 0.3859 0.8813 0.5325 0.086 Uiso 1 1 calc R . .
C24 C 0.4875(6) 0.8047(4) 0.6108(3) 0.0749(14) Uani 1 1 d . . .
H24A H 0.4183 0.8071 0.6487 0.090 Uiso 1 1 calc R . .
C25 C 0.6055(5) 0.7556(4) 0.6244(3) 0.0668(12) Uani 1 1 d . . .
H25A H 0.6161 0.7235 0.6704 0.080 Uiso 1 1 calc R . .
C26 C 0.7097(4) 0.7550(3) 0.5677(3) 0.0534(10) Uani 1 1 d . . .
C27 C 0.8427(4) 0.7109(3) 0.5622(2) 0.0497(9) Uani 1 1 d . . .
C28 C 0.9178(5) 0.6549(4) 0.6122(3) 0.0617(11) Uani 1 1 d . . .
H28A H 0.8789 0.6361 0.6589 0.074 Uiso 1 1 calc R . .
C29 C 1.0484(5) 0.6282(4) 0.5917(3) 0.0663(12) Uani 1 1 d . . .
H29A H 1.0975 0.5897 0.6241 0.080 Uiso 1 1 calc R . .
C30 C 1.1092(5) 0.6573(4) 0.5237(3) 0.0594(11) Uani 1 1 d . . .
H30A H 1.1993 0.6391 0.5119 0.071 Uiso 1 1 calc R . .
C31 C 1.0393(4) 0.7130(3) 0.4726(2) 0.0484(9) Uani 1 1 d . . .
H31A H 1.0815 0.7339 0.4276 0.058 Uiso 1 1 calc R . .
C32 C 0.9033(4) 0.7362(3) 0.4916(2) 0.0445(8) Uani 1 1 d . . .
C33 C 1.1471(5) 0.8340(3) 0.1755(3) 0.0555(10) Uani 1 1 d . . .
C34 C 1.2654(5) 0.9086(4) 0.2354(3) 0.0692(12) Uani 1 1 d . . .
H34A H 1.2508 0.9540 0.2884 0.083 Uiso 1 1 calc R . .
C35 C 1.4059(6) 0.9131(5) 0.2133(4) 0.0820(15) Uani 1 1 d . . .
H35A H 1.4877 0.9620 0.2526 0.098 Uiso 1 1 calc R . .
C36 C 1.4284(7) 0.8460(5) 0.1334(5) 0.0878(17) Uani 1 1 d . . .
H36A H 1.5242 0.8523 0.1197 0.105 Uiso 1 1 calc R . .
C37 C 1.3097(7) 0.7700(5) 0.0742(4) 0.0790(15) Uani 1 1 d . . .
H37A H 1.3251 0.7244 0.0215 0.095 Uiso 1 1 calc R . .
C38 C 1.1666(6) 0.7634(4) 0.0952(3) 0.0625(11) Uani 1 1 d . . .
C39 C 1.0206(6) 0.6972(4) 0.0512(3) 0.0640(12) Uani 1 1 d . . .
C40 C 0.9667(8) 0.6143(5) -0.0293(3) 0.0927(18) Uani 1 1 d . . .
H40A H 1.0325 0.5917 -0.0666 0.111 Uiso 1 1 calc R . .
C41 C 0.8180(9) 0.5668(6) -0.0532(4) 0.102(2) Uani 1 1 d . . .
H41A H 0.7827 0.5113 -0.1067 0.123 Uiso 1 1 calc R . .
C42 C 0.7194(7) 0.6006(5) 0.0015(4) 0.0925(17) Uani 1 1 d . . .
H42A H 0.6184 0.5668 -0.0160 0.111 Uiso 1 1 calc R . .
C43 C 0.7663(6) 0.6833(4) 0.0818(3) 0.0714(13) Uani 1 1 d . . .
H43A H 0.6993 0.7065 0.1180 0.086 Uiso 1 1 calc R . .
C44 C 0.9184(5) 0.7295(3) 0.1049(2) 0.0561(10) Uani 1 1 d . . .
O1 O 0.0585(9) 0.0907(7) 0.0888(6) 0.134(4) Uiso 0.622(13) 1 d P A 1
H1 H 0.0704 0.1401 0.1281 0.201 Uiso 0.622(13) 1 d PR A 1
H2 H 0.0923 0.0396 0.0691 0.201 Uiso 0.622(13) 1 d PR A 1
O1' O 0.098(2) 0.0247(19) -0.0053(16) 0.210(12) Uiso 0.378(13) 1 d P A 2
H3 H 0.0224 0.0565 0.0283 0.315 Uiso 0.378(13) 1 d PR A 2
H4 H 0.1520 0.0366 -0.0239 0.315 Uiso 0.378(13) 1 d PR A 2

loop_
_atom_site_aniso_label
_atom_site_aniso_U_11
_atom_site_aniso_U_22
_atom_site_aniso_U_33
_atom_site_aniso_U_23
_atom_site_aniso_U_13
_atom_site_aniso_U_12
N1 0.0503(18) 0.0520(18) 0.0450(16) 0.0067(14) 0.0099(14) 0.0176(14)
N2 0.059(2) 0.0533(19) 0.0458(17) 0.0091(14) 0.0135(15) 0.0239(15)
N3 0.0452(17) 0.0415(16) 0.0414(15) 0.0112(13) 0.0069(13) 0.0126(13)
N4 0.0454(17) 0.0512(17) 0.0416(16) 0.0101(13) 0.0140(13) 0.0115(14)
N5 0.066(2) 0.0528(19) 0.0450(17) 0.0130(14) 0.0194(15) 0.0149(16)
C1 0.0419(18) 0.049(2) 0.0349(17) 0.0123(15) 0.0091(14) 0.0124(15)
C2 0.053(2) 0.047(2) 0.0384(18) 0.0109(15) 0.0064(16) 0.0181(17)
C3 0.075(3) 0.048(2) 0.0423(19) 0.0119(17) 0.0081(19) 0.0156(19)
C4 0.079(3) 0.055(3) 0.074(3) 0.004(2) -0.005(2) 0.011(2)
C5 0.090(4) 0.068(3) 0.103(4) 0.006(3) -0.007(3) -0.001(3)
C6 0.137(6) 0.050(3) 0.084(4) 0.010(3) -0.004(4) -0.003(3)
C7 0.134(5) 0.052(3) 0.092(4) 0.018(3) 0.001(4) 0.028(3)
C8 0.097(4) 0.052(3) 0.069(3) 0.007(2) -0.003(3) 0.030(2)
C9 0.0422(19) 0.0416(18) 0.0441(19) 0.0074(15) 0.0054(15) 0.0101(15)
C10 0.051(2) 0.053(2) 0.048(2) 0.0173(17) 0.0070(17) 0.0132(17)
C11 0.057(2) 0.061(2) 0.062(2) 0.021(2) 0.021(2) 0.013(2)
C12 0.046(2) 0.065(3) 0.069(3) 0.010(2) 0.015(2) 0.0131(19)
C13 0.047(2) 0.062(2) 0.066(3) 0.016(2) 0.0063(19) 0.0237(19)
C14 0.052(2) 0.057(2) 0.051(2) 0.0192(18) 0.0092(17) 0.0157(18)
C15 0.0380(18) 0.048(2) 0.0439(19) 0.0106(16) 0.0083(15) 0.0105(15)
C16 0.0401(18) 0.0465(19) 0.0390(18) 0.0099(15) 0.0076(14) 0.0108(15)
C17 0.055(2) 0.048(2) 0.046(2) 0.0062(17) 0.0129(17) 0.0152(17)
C18 0.068(3) 0.043(2) 0.060(2) 0.0101(18) 0.016(2) 0.0141(19)
C19 0.075(3) 0.054(2) 0.053(2) 0.0210(19) 0.018(2) 0.012(2)
C20 0.056(2) 0.050(2) 0.0426(19) 0.0105(16) 0.0117(17) 0.0136(17)
C21 0.047(2) 0.049(2) 0.046(2) 0.0072(16) 0.0153(16) 0.0072(16)
C22 0.056(2) 0.057(2) 0.067(3) 0.012(2) 0.020(2) 0.0159(19)
C23 0.055(3) 0.063(3) 0.094(4) 0.007(3) 0.029(2) 0.016(2)
C24 0.069(3) 0.073(3) 0.077(3) 0.005(3) 0.042(3) 0.008(2)
C25 0.068(3) 0.065(3) 0.058(3) 0.006(2) 0.028(2) 0.000(2)
C26 0.056(2) 0.049(2) 0.046(2) 0.0031(17) 0.0164(17) 0.0013(17)
C27 0.055(2) 0.050(2) 0.0390(18) 0.0073(16) 0.0078(16) 0.0068(17)
C28 0.072(3) 0.062(3) 0.047(2) 0.0187(19) 0.007(2) 0.002(2)
C29 0.075(3) 0.070(3) 0.057(2) 0.023(2) -0.002(2) 0.023(2)
C30 0.060(2) 0.064(3) 0.053(2) 0.010(2) 0.0040(19) 0.022(2)
C31 0.053(2) 0.052(2) 0.0404(18) 0.0103(16) 0.0085(16) 0.0152(17)
C32 0.047(2) 0.0438(19) 0.0386(18) 0.0066(15) 0.0051(15) 0.0098(16)
C33 0.069(3) 0.050(2) 0.058(2) 0.0245(19) 0.027(2) 0.0178(19)
C34 0.068(3) 0.058(3) 0.082(3) 0.022(2) 0.020(2) 0.007(2)
C35 0.072(3) 0.074(3) 0.104(4) 0.032(3) 0.025(3) 0.011(3)
C36 0.075(4) 0.087(4) 0.124(5) 0.050(4) 0.046(3) 0.027(3)
C37 0.097(4) 0.077(3) 0.089(4) 0.042(3) 0.053(3) 0.039(3)
C38 0.085(3) 0.063(3) 0.056(2) 0.029(2) 0.032(2) 0.028(2)
C39 0.092(3) 0.063(3) 0.045(2) 0.0177(19) 0.023(2) 0.027(2)
C40 0.136(6) 0.094(4) 0.049(3) 0.009(3) 0.026(3) 0.036(4)
C41 0.135(6) 0.105(5) 0.048(3) 0.001(3) 0.002(3) 0.016(4)
C42 0.101(4) 0.102(4) 0.060(3) 0.020(3) -0.013(3) 0.006(3)
C43 0.076(3) 0.085(3) 0.052(2) 0.022(2) 0.006(2) 0.016(3)
C44 0.076(3) 0.056(2) 0.040(2) 0.0173(18) 0.0128(19) 0.018(2)

loop_
_atom_type_symbol
_atom_type_description
_atom_type_scat_dispersion_real
_atom_type_scat_dispersion_imag
_atom_type_scat_source
C C 0.0181 0.0091 'International Tables Vol C Tables 4.2.6.8 and 6.1.1.4'
H H 0.0000 0.0000 'International Tables Vol C Tables 4.2.6.8 and 6.1.1.4'
N N 0.0311 0.0180 'International Tables Vol C Tables 4.2.6.8 and 6.1.1.4'
O O 0.0492 0.0322 'International Tables Vol C Tables 4.2.6.8 and 6.1.1.4'

loop_
_geom_angle_atom_site_label_1
_geom_angle_atom_site_label_2
_geom_angle_atom_site_label_3
_geom_angle
C1 N1 N2 107.4(3)
C2 N2 N1 108.1(3)
C1 N3 C2 104.4(3)
C1 N3 C9 128.6(3)
C2 N3 C9 126.4(3)
C21 N4 C32 108.0(3)
C21 N4 C16 124.4(3)
C32 N4 C16 125.8(3)
C33 N5 C44 108.8(3)
C33 N5 C20 123.9(3)
C44 N5 C20 126.8(4)
N1 C1 N3 110.2(3)
N1 C1 C15 123.4(3)
N3 C1 C15 126.0(3)
N2 C2 N3 109.9(3)
N2 C2 C3 124.1(3)
N3 C2 C3 125.8(3)
C4 C3 C8 118.8(4)
C4 C3 C2 122.6(4)
C8 C3 C2 118.4(4)
C3 C4 C5 120.8(5)
C6 C5 C4 120.3(6)
C7 C6 C5 119.5(5)
C6 C7 C8 121.0(5)
C3 C8 C7 119.4(5)
C10 C9 C14 120.3(3)
C10 C9 N3 119.0(3)
C14 C9 N3 120.6(3)
C11 C10 C9 119.8(4)
C10 C11 C12 120.4(4)
C11 C12 C13 120.0(4)
C14 C13 C12 119.9(4)
C9 C14 C13 119.6(4)
C20 C15 C16 117.9(3)
C20 C15 C1 118.8(3)
C16 C15 C1 123.3(3)
C17 C16 C15 120.0(3)
C17 C16 N4 118.9(3)
C15 C16 N4 121.0(3)
C18 C17 C16 121.3(3)
C17 C18 C19 119.3(4)
C20 C19 C18 120.6(4)
C19 C20 C15 120.7(3)
C19 C20 N5 117.9(3)
C15 C20 N5 121.3(3)
C22 C21 N4 129.7(4)
C22 C21 C26 121.4(4)
N4 C21 C26 108.9(3)
C23 C22 C21 117.3(4)
C22 C23 C24 121.6(4)
C25 C24 C23 121.3(4)
C24 C25 C26 118.4(5)
C25 C26 C21 120.0(4)
C25 C26 C27 133.0(4)
C21 C26 C27 107.0(3)
C32 C27 C28 118.8(4)
C32 C27 C26 107.5(3)
C28 C27 C26 133.7(4)
C29 C28 C27 119.2(4)
C28 C29 C30 121.2(4)
C29 C30 C31 121.6(4)
C30 C31 C32 117.1(4)
C31 C32 C27 121.9(3)
C31 C32 N4 129.3(3)
C27 C32 N4 108.7(3)
C34 C33 N5 129.3(4)
C34 C33 C38 122.4(4)
N5 C33 C38 108.4(4)
C35 C34 C33 117.4(5)
C34 C35 C36 121.6(5)
C37 C36 C35 120.8(5)
C36 C37 C38 118.7(5)
C37 C38 C33 119.2(5)
C37 C38 C39 134.1(5)
C33 C38 C39 106.7(4)
C44 C39 C40 118.2(5)
C44 C39 C38 107.6(4)
C40 C39 C38 134.2(5)
C41 C40 C39 120.1(6)
C40 C41 C42 120.3(5)
C41 C42 C43 122.1(6)
C44 C43 C42 116.4(5)
C43 C44 C39 122.8(4)
C43 C44 N5 128.7(4)
C39 C44 N5 108.5(4)

loop_
_geom_bond_atom_site_label_1
_geom_bond_atom_site_label_2
_geom_bond_distance
N1 C1 1.316(5)
N1 N2 1.376(4)
N2 C2 1.308(5)
N3 C1 1.371(5)
N3 C2 1.381(4)
N3 C9 1.438(5)
N4 C21 1.401(5)
N4 C32 1.406(5)
N4 C16 1.413(5)
N5 C33 1.392(5)
N5 C44 1.395(5)
N5 C20 1.423(5)
C1 C15 1.479(5)
C2 C3 1.477(5)
C3 C4 1.367(6)
C3 C8 1.379(6)
C4 C5 1.386(7)
C5 C6 1.360(8)
C6 C7 1.351(9)
C7 C8 1.397(7)
C9 C10 1.382(5)
C9 C14 1.382(5)
C10 C11 1.372(6)
C11 C12 1.375(6)
C12 C13 1.383(6)
C13 C14 1.382(6)
C15 C20 1.404(5)
C15 C16 1.410(5)
C16 C17 1.380(5)
C17 C18 1.376(6)
C18 C19 1.385(6)
C19 C20 1.378(6)
C21 C22 1.394(6)
C21 C26 1.406(6)
C22 C23 1.379(6)
C23 C24 1.395(8)
C24 C25 1.370(7)
C25 C26 1.396(5)
C26 C27 1.439(6)
C27 C32 1.400(5)
C27 C28 1.401(6)
C28 C29 1.364(6)
C29 C30 1.379(6)
C30 C31 1.385(6)
C31 C32 1.391(5)
C33 C34 1.382(7)
C33 C38 1.409(6)
C34 C35 1.380(7)
C35 C36 1.397(8)
C36 C37 1.385(8)
C37 C38 1.395(7)
C38 C39 1.441(7)
C39 C44 1.392(6)
C39 C40 1.398(7)
C40 C41 1.361(9)
C41 C42 1.381(9)
C42 C43 1.388(7)
C43 C44 1.386(7)
